data_4326291
loop_
_publ_author_name
'Chang-Jin Qin'
'Lloyd James'
'Jy D. Chartres'
'Leighton J. Alcock'
'Kimberley J. Davis'
'Anthony C. Willis'
'Alan M. Sargeson'
'Paul V. Bernhardt'
'Stephen F. Ralph'

_publ_contact_author_address
;
Research School of Chemistry,
The Australian National University,
Canberra, A. C. T. 0200, Australia
;
_publ_contact_author_email ' willis@rsc.anu.edu.au '
_publ_contact_author_fax ' 61 2 6125 0750 '
_publ_contact_author_name ' Anthony C. Willis '
_publ_contact_author_phone ' 61 2 6125 4109 '
_publ_section_title
;
 An Unusually Flexible Expanded Hexaamine Cage and Its CuII Complexes:
 Variable Coordination Modes and Incomplete Encapsulation
;
_journal_name_full 'Inorganic Chemistry'
_journal_page_first 9131
_journal_page_last 9140
_journal_paper_doi 10.1021/ic201326d
_journal_volume 50
_journal_year 2011
_chemical_compound_source ' from U of Wollongong'
_chemical_formula_moiety 'C25 H54 N6'
_chemical_formula_sum 'C25 H54 N6'
_chemical_formula_weight 438.74
_space_group_IT_number 2
_symmetry_cell_setting triclinic
_symmetry_space_group_name_Hall '-P 1'
_symmetry_space_group_name_H-M 'P -1'
_atom_sites_solution_hydrogens geom
_atom_sites_solution_primary direct
_audit_creation_date 10-08-20
_audit_creation_method CRYSTALS_ver_12.87
_audit_update_record
;
2010-08-20 - Report on C25 H54 N6
             by Anthony C. Willis
             for Steve Ralph

2010-08-20 - passes checkcif tests with minor warnings  
;
_cell_angle_alpha 96.5163(8)
_cell_angle_beta 112.7701(9)
_cell_angle_gamma 100.3828(10)
_cell_formula_units_Z 2
_cell_length_a 10.2473(1)
_cell_length_b 11.4242(2)
_cell_length_c 12.9246(2)
_cell_measurement_reflns_used 27664
_cell_measurement_temperature 200
_cell_measurement_theta_max 30
_cell_measurement_theta_min 2.6
_cell_volume 1343.98(4)
_computing_cell_refinement 'DENZO/SCALEPACK (Otwinowski & Minor, 1997)'
_computing_data_collection 'COLLECT (Nonius, 2001).'
_computing_data_reduction 'DENZO/SCALEPACK (Otwinowski & Minor, 1997)'
_computing_molecular_graphics
; 
ORTEP-II (Johnson 1976) in teXsan (MSC, 1992-1997)
;
_computing_publication_material 'CRYSTALS (Betteridge et al., 2003)'
_computing_structure_refinement 'CRYSTALS (Betteridge et al., 2003)'
_computing_structure_solution 'SIR92 (Altomare et al., 1994)'
_diffrn_ambient_temperature 200
_diffrn_measured_fraction_theta_full 0.998
_diffrn_measured_fraction_theta_max 0.998
_diffrn_measurement_device 'Nonius KappaCCD'
_diffrn_measurement_device_type Area
_diffrn_measurement_method '\f & \w scans'
_diffrn_radiation_monochromator graphite
_diffrn_radiation_type 'Mo K\a'
_diffrn_radiation_wavelength 0.71073
_diffrn_reflns_av_R_equivalents 0.034
_diffrn_reflns_limit_h_max 12
_diffrn_reflns_limit_h_min -14
_diffrn_reflns_limit_k_max 16
_diffrn_reflns_limit_k_min -16
_diffrn_reflns_limit_l_max 18
_diffrn_reflns_limit_l_min -18
_diffrn_reflns_number 43381
_diffrn_reflns_theta_full 30.000
_diffrn_reflns_theta_max 30.000
_diffrn_reflns_theta_min 2.733
_diffrn_standards_number 0
_exptl_absorpt_coefficient_mu 0.065
_exptl_absorpt_correction_T_max 0.992
_exptl_absorpt_correction_T_min 0.972
_exptl_absorpt_correction_type integration
_exptl_absorpt_process_details
;
via gaussian method (Coppens, 1970) implemented in maXus (2000)
;
_exptl_crystal_colour colourless
_exptl_crystal_density_diffrn 1.084
_exptl_crystal_description block
_exptl_crystal_F_000 492
_exptl_crystal_size_max 0.440
_exptl_crystal_size_mid 0.340
_exptl_crystal_size_min 0.120
_refine_diff_density_max 0.32
_refine_diff_density_min -0.24
_refine_ls_extinction_method none
_refine_ls_goodness_of_fit_ref 0.9937
_refine_ls_hydrogen_treatment refxyz
_refine_ls_matrix_type full
_refine_ls_number_parameters 455
_refine_ls_number_reflns 7826
_refine_ls_number_restraints 0
_refine_ls_R_factor_all 0.0506
_refine_ls_R_factor_gt 0.0420
_refine_ls_shift/su_max 0.0032468
_refine_ls_shift/su_mean 0.0003
_refine_ls_structure_factor_coef Fsqd
_refine_ls_weighting_details
;
 Method= Modified Sheldrick 
 w=1/[\s^2^(F^2^) + ( 0.05P)^2^ + 0.33P] 
 ,where P=(max(Fo^2^,0) + 2Fc^2^)/3 
;
_refine_ls_weighting_scheme calc
_refine_ls_wR_factor_all 0.1138
_refine_ls_wR_factor_gt 0.1072
_refine_ls_wR_factor_ref 0.1138
_reflns_limit_h_max 12
_reflns_limit_h_min -14
_reflns_limit_k_max 15
_reflns_limit_k_min -16
_reflns_limit_l_max 18
_reflns_limit_l_min 0
_reflns_number_gt 6649
_reflns_number_total 7826
_reflns_threshold_expression I>2.0\s(I)
_oxford_diffrn_Wilson_B_factor 2.24
_oxford_diffrn_Wilson_scale 0.31
_oxford_refine_ls_r_factor_ref 0.0506
_oxford_refine_ls_scale 1.949(11)
_oxford_reflns_number_all 7826
_oxford_reflns_threshold_expression_ref I>-10.0\s(I)
_oxford_structure_analysis_title '8201153 wol1006'
_cod_data_source_file ic201326d_si_002_1.cif
_cod_data_source_block wol1007
_cod_original_sg_symbol_H-M 'P -1 '
_cod_database_code 4326291

loop_
_symmetry_equiv_pos_as_xyz
x,y,z
-x,-y,-z

loop_
_atom_site_label
_atom_site_type_symbol
_atom_site_fract_x
_atom_site_fract_y
_atom_site_fract_z
_atom_site_U_iso_or_equiv
_atom_site_occupancy
_atom_site_adp_type
_atom_site_refinement_flags_occupancy
N6 N 0.22889(12) 0.30740(9) 0.87242(8) 0.0423 1.0000 Uani .
N12 N 0.21455(10) -0.01831(9) 0.76059(7) 0.0371 1.0000 Uani .
N15 N 0.47066(9) 0.37966(8) 0.75536(7) 0.0301 1.0000 Uani .
N21 N 0.50032(9) 0.13560(7) 0.69095(8) 0.0312 1.0000 Uani .
N24 N 0.22168(10) 0.34318(8) 0.53968(7) 0.0299 1.0000 Uani .
N30 N 0.26644(10) 0.10704(7) 0.46814(7) 0.0299 1.0000 Uani .
C1 C 0.18541(13) 0.54197(10) 0.78098(9) 0.0358 1.0000 Uani .
C2 C 0.23528(10) 0.43845(8) 0.73129(8) 0.0267 1.0000 Uani .
C3 C 0.29063(10) -0.05021(8) 0.59244(8) 0.0250 1.0000 Uani .
C4 C 0.26258(13) -0.18885(9) 0.57998(9) 0.0343 1.0000 Uani .
C5 C 0.16733(10) 0.31754(9) 0.75310(8) 0.0287 1.0000 Uani .
C7 C 0.16721(12) 0.19348(10) 0.89759(10) 0.0356 1.0000 Uani .
C8 C 0.27868(11) 0.11890(9) 0.94790(8) 0.0297 1.0000 Uani .
C9 C 0.41245(14) 0.19842(11) 1.05061(9) 0.0419 1.0000 Uani .
C10 C 0.20492(16) 0.01340(11) 0.98507(10) 0.0432 1.0000 Uani .
C11 C 0.33008(11) 0.07036(10) 0.85821(9) 0.0345 1.0000 Uani .
C13 C 0.19295(10) -0.00364(9) 0.64542(8) 0.0295 1.0000 Uani .
C14 C 0.40278(11) 0.47014(9) 0.79034(8) 0.0301 1.0000 Uani .
C16 C 0.62159(10) 0.39781(9) 0.83784(8) 0.0323 1.0000 Uani .
C17 C 0.70951(10) 0.31859(9) 0.80226(8) 0.0292 1.0000 Uani .
C18 C 0.72427(12) 0.34769(10) 0.69424(10) 0.0357 1.0000 Uani .
C19 C 0.86215(12) 0.34973(13) 0.90071(11) 0.0454 1.0000 Uani .
C20 C 0.64454(10) 0.18209(9) 0.78524(9) 0.0314 1.0000 Uani .
C22 C 0.45388(10) 0.00287(8) 0.66772(8) 0.0280 1.0000 Uani .
C23 C 0.17715(11) 0.43251(9) 0.60120(8) 0.0301 1.0000 Uani .
C25 C 0.15202(11) 0.33487(9) 0.41588(8) 0.0292 1.0000 Uani .
C26 C 0.21534(10) 0.26431(8) 0.34579(7) 0.0271 1.0000 Uani .
C27 C 0.37705(12) 0.32355(10) 0.38237(10) 0.0361 1.0000 Uani .
C28 C 0.12938(13) 0.27028(10) 0.21999(8) 0.0360 1.0000 Uani .
C29 C 0.19312(11) 0.12888(9) 0.35252(8) 0.0289 1.0000 Uani .
C31 C 0.24412(11) -0.02275(8) 0.47100(8) 0.0287 1.0000 Uani .
H11 H 0.2261(16) 0.6196(14) 0.7681(13) 0.0525 1.0000 Uiso .
H12 H 0.2178(16) 0.5501(13) 0.8656(13) 0.0513 1.0000 Uiso .
H13 H 0.0760(17) 0.5270(13) 0.7444(12) 0.0517 1.0000 Uiso .
H41 H 0.3228(16) -0.2212(13) 0.5452(12) 0.0488 1.0000 Uiso .
H42 H 0.2868(15) -0.2142(13) 0.6561(12) 0.0492 1.0000 Uiso .
H43 H 0.1589(16) -0.2278(13) 0.5305(12) 0.0493 1.0000 Uiso .
H51 H 0.0557(14) 0.3067(11) 0.7218(10) 0.0352 1.0000 Uiso .
H52 H 0.1839(14) 0.2500(11) 0.7081(11) 0.0358 1.0000 Uiso .
H61 H 0.2209(17) 0.3773(14) 0.9185(13) 0.0549 1.0000 Uiso .
H71 H 0.1274(15) 0.2144(12) 0.9573(12) 0.0437 1.0000 Uiso .
H72 H 0.0859(15) 0.1415(12) 0.8261(12) 0.0422 1.0000 Uiso .
H91 H 0.4851(18) 0.1492(15) 1.0877(14) 0.0625 1.0000 Uiso .
H92 H 0.3860(17) 0.2339(15) 1.1093(14) 0.0626 1.0000 Uiso .
H93 H 0.4632(17) 0.2667(15) 1.0275(13) 0.0605 1.0000 Uiso .
H101 H 0.2692(18) -0.0446(15) 1.0095(14) 0.0646 1.0000 Uiso .
H102 H 0.1849(17) 0.0440(15) 1.0512(14) 0.0638 1.0000 Uiso .
H103 H 0.1105(18) -0.0341(15) 0.9209(14) 0.0627 1.0000 Uiso .
H111 H 0.4142(15) 0.0342(12) 0.8993(11) 0.0426 1.0000 Uiso .
H112 H 0.3678(14) 0.1438(12) 0.8305(11) 0.0420 1.0000 Uiso .
H121 H 0.2141(15) -0.0953(13) 0.7696(12) 0.0441 1.0000 Uiso .
H131 H 0.2019(13) 0.0830(12) 0.6439(10) 0.0341 1.0000 Uiso .
H132 H 0.0889(14) -0.0471(11) 0.5917(11) 0.0351 1.0000 Uiso .
H141 H 0.4340(13) 0.4835(11) 0.8763(11) 0.0344 1.0000 Uiso .
H142 H 0.4409(13) 0.5518(12) 0.7752(10) 0.0350 1.0000 Uiso .
H151 H 0.422(3) 0.309(2) 0.747(2) 0.0420 0.585(10) Uiso P
H152 H 0.462(4) 0.378(3) 0.687(3) 0.0420 0.415(10) Uiso P
H161 H 0.6224(14) 0.3821(12) 0.9129(11) 0.0382 1.0000 Uiso .
H162 H 0.6765(14) 0.4866(12) 0.8530(11) 0.0392 1.0000 Uiso .
H181 H 0.7819(16) 0.2968(13) 0.6741(12) 0.0521 1.0000 Uiso .
H182 H 0.7791(16) 0.4329(14) 0.7087(12) 0.0529 1.0000 Uiso .
H183 H 0.6253(16) 0.3317(13) 0.6271(12) 0.0509 1.0000 Uiso .
H191 H 0.9264(19) 0.3034(15) 0.8835(14) 0.0662 1.0000 Uiso .
H192 H 0.8560(18) 0.3281(15) 0.9694(15) 0.0648 1.0000 Uiso .
H193 H 0.9123(18) 0.4394(16) 0.9174(14) 0.0667 1.0000 Uiso .
H201 H 0.6379(14) 0.1647(12) 0.8584(11) 0.0377 1.0000 Uiso .
H202 H 0.7170(14) 0.1372(12) 0.7747(11) 0.0382 1.0000 Uiso .
H211 H 0.493(3) 0.164(2) 0.630(2) 0.0440 0.585(10) Uiso P
H212 H 0.436(4) 0.166(3) 0.695(3) 0.0440 0.415(10) Uiso P
H221 H 0.4776(13) -0.0254(11) 0.7428(10) 0.0318 1.0000 Uiso .
H222 H 0.5104(13) -0.0334(11) 0.6291(10) 0.0330 1.0000 Uiso .
H231 H 0.2109(13) 0.5138(12) 0.5876(10) 0.0346 1.0000 Uiso .
H232 H 0.0656(14) 0.4134(11) 0.5678(10) 0.0352 1.0000 Uiso .
H241 H 0.314(3) 0.359(2) 0.564(2) 0.0420 0.585(10) Uiso P
H242 H 0.211(4) 0.271(3) 0.556(3) 0.0420 0.415(10) Uiso P
H251 H 0.1602(13) 0.4188(11) 0.3990(10) 0.0337 1.0000 Uiso .
H252 H 0.0436(14) 0.2966(11) 0.3868(11) 0.0354 1.0000 Uiso .
H271 H 0.4159(16) 0.2800(14) 0.3343(13) 0.0533 1.0000 Uiso .
H272 H 0.4384(16) 0.3223(13) 0.4641(13) 0.0518 1.0000 Uiso .
H273 H 0.3925(16) 0.4087(14) 0.3750(13) 0.0531 1.0000 Uiso .
H281 H 0.1621(16) 0.2234(14) 0.1687(13) 0.0529 1.0000 Uiso .
H282 H 0.1450(16) 0.3547(14) 0.2081(12) 0.0516 1.0000 Uiso .
H283 H 0.0226(17) 0.2373(13) 0.1945(12) 0.0526 1.0000 Uiso .
H291 H 0.0848(14) 0.0909(11) 0.3200(10) 0.0350 1.0000 Uiso .
H292 H 0.2312(13) 0.0884(11) 0.3006(10) 0.0345 1.0000 Uiso .
H301 H 0.237(3) 0.145(2) 0.514(2) 0.0420 0.585(10) Uiso P
H302 H 0.359(4) 0.145(3) 0.501(3) 0.0420 0.415(10) Uiso P
H311 H 0.2989(13) -0.0603(11) 0.4328(10) 0.0342 1.0000 Uiso .
H312 H 0.1380(14) -0.0654(11) 0.4234(10) 0.0339 1.0000 Uiso .

loop_
_atom_site_aniso_label
_atom_site_aniso_U_11
_atom_site_aniso_U_22
_atom_site_aniso_U_33
_atom_site_aniso_U_23
_atom_site_aniso_U_13
_atom_site_aniso_U_12
N6 0.0546(6) 0.0341(5) 0.0324(4) 0.0126(4) 0.0112(4) 0.0094(4)
N12 0.0417(5) 0.0389(5) 0.0289(4) -0.0008(3) 0.0190(4) 0.0005(4)
N15 0.0263(4) 0.0317(4) 0.0286(4) -0.0009(3) 0.0084(3) 0.0102(3)
N21 0.0257(4) 0.0241(4) 0.0362(4) 0.0073(3) 0.0054(3) 0.0039(3)
N24 0.0374(4) 0.0323(4) 0.0222(3) 0.0056(3) 0.0117(3) 0.0156(3)
N30 0.0385(4) 0.0245(4) 0.0253(4) 0.0062(3) 0.0115(3) 0.0076(3)
C1 0.0456(6) 0.0332(5) 0.0354(5) 0.0055(4) 0.0193(4) 0.0213(4)
C2 0.0311(4) 0.0255(4) 0.0259(4) 0.0040(3) 0.0124(3) 0.0123(3)
C3 0.0297(4) 0.0201(4) 0.0278(4) 0.0041(3) 0.0148(3) 0.0060(3)
C4 0.0460(6) 0.0216(4) 0.0380(5) 0.0052(4) 0.0216(5) 0.0062(4)
C5 0.0310(4) 0.0297(4) 0.0277(4) 0.0061(3) 0.0133(4) 0.0107(3)
C7 0.0374(5) 0.0377(5) 0.0398(5) 0.0155(4) 0.0200(4) 0.0147(4)
C8 0.0365(5) 0.0322(4) 0.0236(4) 0.0071(3) 0.0138(4) 0.0121(4)
C9 0.0493(6) 0.0419(6) 0.0269(5) 0.0020(4) 0.0089(4) 0.0118(5)
C10 0.0659(8) 0.0362(5) 0.0347(5) 0.0129(4) 0.0268(5) 0.0126(5)
C11 0.0312(5) 0.0415(5) 0.0299(5) -0.0007(4) 0.0136(4) 0.0091(4)
C13 0.0300(4) 0.0305(4) 0.0297(4) 0.0024(3) 0.0152(4) 0.0076(3)
C14 0.0315(4) 0.0260(4) 0.0310(4) 0.0000(3) 0.0121(4) 0.0086(3)
C16 0.0268(4) 0.0360(5) 0.0282(4) -0.0019(4) 0.0078(4) 0.0074(4)
C17 0.0218(4) 0.0306(4) 0.0296(4) 0.0011(3) 0.0068(3) 0.0050(3)
C18 0.0335(5) 0.0333(5) 0.0412(5) 0.0042(4) 0.0197(4) 0.0031(4)
C19 0.0254(5) 0.0512(7) 0.0435(6) -0.0043(5) 0.0017(4) 0.0082(4)
C20 0.0264(4) 0.0317(5) 0.0320(5) 0.0083(4) 0.0071(4) 0.0084(3)
C22 0.0290(4) 0.0238(4) 0.0349(5) 0.0079(3) 0.0153(4) 0.0094(3)
C23 0.0382(5) 0.0290(4) 0.0270(4) 0.0073(3) 0.0140(4) 0.0155(4)
C25 0.0332(5) 0.0331(5) 0.0228(4) 0.0080(3) 0.0104(3) 0.0125(4)
C26 0.0307(4) 0.0292(4) 0.0222(4) 0.0067(3) 0.0113(3) 0.0078(3)
C27 0.0337(5) 0.0390(5) 0.0368(5) 0.0100(4) 0.0168(4) 0.0059(4)
C28 0.0463(6) 0.0376(5) 0.0231(4) 0.0085(4) 0.0128(4) 0.0108(4)
C29 0.0326(4) 0.0287(4) 0.0239(4) 0.0051(3) 0.0107(3) 0.0065(3)
C31 0.0362(5) 0.0233(4) 0.0276(4) 0.0035(3) 0.0152(4) 0.0061(3)

loop_
_atom_type_symbol
_atom_type_scat_dispersion_real
_atom_type_scat_dispersion_imag
_atom_type_scat_Cromer_Mann_a1
_atom_type_scat_Cromer_Mann_b1
_atom_type_scat_Cromer_Mann_a2
_atom_type_scat_Cromer_Mann_b2
_atom_type_scat_Cromer_Mann_a3
_atom_type_scat_Cromer_Mann_b3
_atom_type_scat_Cromer_Mann_a4
_atom_type_scat_Cromer_Mann_b4
_atom_type_scat_Cromer_Mann_c
_atom_type_scat_source
C 0.0033 0.0016 2.3100 20.8439 1.0200 10.2075 1.5886 0.5687 0.8650 51.6512 0.2156 'International Tables Vol C 4.2.6.8 and 6.1.1.4'
H 0.0000 0.0000 0.4930 10.5109 0.3229 26.1257 0.1402 3.1424 0.0408 57.7998 0.0030 'International Tables Vol C 4.2.6.8 and 6.1.1.4'
N 0.0061 0.0033 12.2126 0.0057 3.1322 9.8933 2.0125 28.9975 1.1663 0.5826 -11.5290 'International Tables Vol C 4.2.6.8 and 6.1.1.4'

loop_
_exptl_crystal_face_index_h
_exptl_crystal_face_index_k
_exptl_crystal_face_index_l
_exptl_crystal_face_perp_dist
1 0 0 0.200
-1 0 0 0.230
0 1 -1 0.030
0 -1 1 0.090
0 1 1 0.170
0 -1 -1 0.170
-1 1 1 0.220
0 0 6 0.165
0 0 -1 0.120
0 1 0 0.130
0 -1 0 0.167

loop_
_geom_angle_atom_site_label_1
_geom_angle_atom_site_label_2
_geom_angle_atom_site_label_3
_geom_angle
_geom_angle_publ_flag
C5 N6 C7 115.54(9) yes
C5 N6 H61 108.7(9) no
C7 N6 H61 110.7(9) no
C11 N12 C13 118.96(8) yes
C11 N12 H121 112.3(9) no
C13 N12 H121 112.4(9) no
C14 N15 C16 110.82(7) yes
C14 N15 H151 110.0(16) no
C16 N15 H151 111.1(16) no
C14 N15 H152 112(2) no
C16 N15 H152 113(2) no
C20 N21 C22 112.04(8) yes
C20 N21 H211 112.9(15) no
C22 N21 H211 112.5(16) no
C20 N21 H212 116(2) no
C22 N21 H212 111(2) no
C23 N24 C25 111.63(7) yes
C23 N24 H241 110.9(16) no
C25 N24 H241 111.6(15) no
C23 N24 H242 115(2) no
C25 N24 H242 111(2) no
C29 N30 C31 112.40(7) yes
C29 N30 H301 109.5(15) no
C31 N30 H301 111.2(15) no
C29 N30 H302 112(2) no
C31 N30 H302 112(2) no
C2 C1 H11 111.3(9) no
C2 C1 H12 111.3(8) no
H11 C1 H12 107.0(12) no
C2 C1 H13 110.9(8) no
H11 C1 H13 107.8(12) no
H12 C1 H13 108.3(12) no
C1 C2 C5 109.32(8) yes
C1 C2 C14 107.11(8) yes
C5 C2 C14 111.89(7) yes
C1 C2 C23 106.89(7) yes
C5 C2 C23 109.02(7) yes
C14 C2 C23 112.44(8) yes
C4 C3 C13 109.08(7) yes
C4 C3 C22 107.04(8) yes
C13 C3 C22 112.52(7) yes
C4 C3 C31 107.39(7) yes
C13 C3 C31 108.08(7) yes
C22 C3 C31 112.57(7) yes
C3 C4 H41 110.7(8) no
C3 C4 H42 112.0(8) no
H41 C4 H42 107.5(11) no
C3 C4 H43 110.3(8) no
H41 C4 H43 108.3(11) no
H42 C4 H43 107.9(11) no
C2 C5 N6 113.52(8) yes
C2 C5 H51 108.7(7) no
N6 C5 H51 111.3(7) no
C2 C5 H52 108.6(7) no
N6 C5 H52 107.9(7) no
H51 C5 H52 106.6(10) no
N6 C7 C8 113.87(9) yes
N6 C7 H71 108.4(8) no
C8 C7 H71 107.0(8) no
N6 C7 H72 109.9(8) no
C8 C7 H72 108.2(8) no
H71 C7 H72 109.5(11) no
C7 C8 C9 110.14(9) yes
C7 C8 C10 107.90(9) yes
C9 C8 C10 110.18(9) yes
C7 C8 C11 110.46(8) yes
C9 C8 C11 107.92(9) yes
C10 C8 C11 110.25(9) yes
C8 C9 H91 111.2(9) no
C8 C9 H92 111.6(9) no
H91 C9 H92 107.0(13) no
C8 C9 H93 111.2(9) no
H91 C9 H93 108.3(13) no
H92 C9 H93 107.3(13) no
C8 C10 H101 111.1(9) no
C8 C10 H102 110.5(9) no
H101 C10 H102 107.7(13) no
C8 C10 H103 111.2(9) no
H101 C10 H103 107.5(13) no
H102 C10 H103 108.7(13) no
C8 C11 N12 113.37(8) yes
C8 C11 H111 106.9(8) no
N12 C11 H111 111.3(8) no
C8 C11 H112 106.6(8) no
N12 C11 H112 109.7(7) no
H111 C11 H112 108.8(11) no
C3 C13 N12 119.27(8) yes
C3 C13 H131 108.6(7) no
N12 C13 H131 107.6(7) no
C3 C13 H132 106.1(7) no
N12 C13 H132 108.0(7) no
H131 C13 H132 106.6(10) no
C2 C14 N15 114.99(7) yes
C2 C14 H141 108.5(7) no
N15 C14 H141 109.7(7) no
C2 C14 H142 108.2(7) no
N15 C14 H142 109.7(7) no
H141 C14 H142 105.4(10) no
N15 C16 C17 115.28(8) yes
N15 C16 H161 108.9(7) no
C17 C16 H161 108.6(7) no
N15 C16 H162 109.9(7) no
C17 C16 H162 107.4(7) no
H161 C16 H162 106.5(10) no
C16 C17 C18 110.86(8) yes
C16 C17 C19 106.87(8) yes
C18 C17 C19 108.58(9) yes
C16 C17 C20 112.72(8) yes
C18 C17 C20 110.34(8) yes
C19 C17 C20 107.27(9) yes
C17 C18 H181 109.2(8) no
C17 C18 H182 110.4(9) no
H181 C18 H182 106.3(12) no
C17 C18 H183 111.6(8) no
H181 C18 H183 108.7(12) no
H182 C18 H183 110.5(12) no
C17 C19 H191 111.8(10) no
C17 C19 H192 110.1(10) no
H191 C19 H192 106.4(14) no
C17 C19 H193 111.9(9) no
H191 C19 H193 107.1(13) no
H192 C19 H193 109.4(13) no
C17 C20 N21 114.60(8) yes
C17 C20 H201 108.9(7) no
N21 C20 H201 108.4(7) no
C17 C20 H202 107.7(7) no
N21 C20 H202 111.0(7) no
H201 C20 H202 105.8(10) no
C3 C22 N21 114.66(7) yes
C3 C22 H221 107.8(7) no
N21 C22 H221 109.1(7) no
C3 C22 H222 108.0(7) no
N21 C22 H222 109.8(7) no
H221 C22 H222 107.2(10) no
C2 C23 N24 114.72(7) yes
C2 C23 H231 108.8(7) no
N24 C23 H231 108.6(7) no
C2 C23 H232 108.3(7) no
N24 C23 H232 109.2(7) no
H231 C23 H232 107.0(10) no
N24 C25 C26 115.42(7) yes
N24 C25 H251 109.4(7) no
C26 C25 H251 107.3(7) no
N24 C25 H252 109.1(7) no
C26 C25 H252 109.2(7) no
H251 C25 H252 106.1(10) no
C25 C26 C27 110.83(8) yes
C25 C26 C28 106.41(8) yes
C27 C26 C28 109.09(8) yes
C25 C26 C29 112.72(7) yes
C27 C26 C29 110.64(8) yes
C28 C26 C29 106.92(8) yes
C26 C27 H271 110.4(9) no
C26 C27 H272 112.5(8) no
H271 C27 H272 107.2(12) no
C26 C27 H273 111.7(9) no
H271 C27 H273 108.1(12) no
H272 C27 H273 106.8(12) no
C26 C28 H281 110.9(8) no
C26 C28 H282 111.4(8) no
H281 C28 H282 106.5(12) no
C26 C28 H283 111.4(8) no
H281 C28 H283 108.5(12) no
H282 C28 H283 107.9(12) no
C26 C29 N30 113.95(7) yes
C26 C29 H291 108.4(7) no
N30 C29 H291 110.5(7) no
C26 C29 H292 107.8(7) no
N30 C29 H292 109.2(7) no
H291 C29 H292 106.7(10) no
C3 C31 N30 114.20(7) yes
C3 C31 H311 108.8(7) no
N30 C31 H311 109.5(7) no
C3 C31 H312 109.2(7) no
N30 C31 H312 109.6(7) no
H311 C31 H312 105.2(10) no

loop_
_geom_bond_atom_site_label_1
_geom_bond_atom_site_label_2
_geom_bond_distance
_geom_bond_publ_flag
N6 C5 1.4502(13) yes
N6 C7 1.4690(14) yes
N6 H61 0.976(16) no
N12 C11 1.4633(13) yes
N12 C13 1.4518(13) yes
N12 H121 0.899(14) no
N15 C14 1.4675(12) yes
N15 C16 1.4592(12) yes
N15 H151 0.84(3) no
N15 H152 0.85(4) no
N21 C20 1.4586(12) yes
N21 C22 1.4636(12) yes
N21 H211 0.87(3) no
N21 H212 0.81(4) no
N24 C23 1.4651(12) yes
N24 C25 1.4614(11) yes
N24 H241 0.85(2) no
N24 H242 0.87(4) no
N30 C29 1.4638(12) yes
N30 C31 1.4660(12) yes
N30 H301 0.87(3) no
N30 H302 0.88(4) no
C1 C2 1.5400(12) yes
C1 H11 0.970(15) no
C1 H12 0.999(15) no
C1 H13 1.006(15) no
C2 C5 1.5382(13) yes
C2 C14 1.5359(13) yes
C2 C23 1.5397(13) yes
C3 C4 1.5360(12) yes
C3 C13 1.5472(12) yes
C3 C22 1.5341(13) yes
C3 C31 1.5413(13) yes
C4 H41 0.989(15) no
C4 H42 1.008(15) no
C4 H43 0.988(15) no
C5 H51 1.032(12) no
C5 H52 0.992(13) no
C7 C8 1.5347(14) yes
C7 H71 1.027(14) no
C7 H72 1.001(14) no
C8 C9 1.5282(15) yes
C8 C10 1.5293(15) yes
C8 C11 1.5364(13) yes
C9 H91 1.019(17) no
C9 H92 0.971(17) no
C9 H93 0.998(17) no
C10 H101 1.008(17) no
C10 H102 0.994(17) no
C10 H103 1.003(16) no
C11 H111 1.009(14) no
C11 H112 1.020(13) no
C13 H131 0.980(13) no
C13 H132 1.011(13) no
C14 H141 1.014(12) no
C14 H142 1.015(13) no
C16 C17 1.5370(13) yes
C16 H161 1.003(13) no
C16 H162 1.024(13) no
C17 C18 1.5275(14) yes
C17 C19 1.5324(14) yes
C17 C20 1.5356(13) yes
C18 H181 0.981(15) no
C18 H182 0.989(15) no
C18 H183 1.015(15) no
C19 H191 0.987(18) no
C19 H192 0.969(17) no
C19 H193 1.017(17) no
C20 H201 1.014(13) no
C20 H202 1.016(13) no
C22 H221 1.010(12) no
C22 H222 1.009(12) no
C23 H231 0.991(13) no
C23 H232 1.024(12) no
C25 C26 1.5391(13) yes
C25 H251 1.003(12) no
C25 H252 1.016(13) no
C26 C27 1.5311(14) yes
C26 C28 1.5370(13) yes
C26 C29 1.5402(13) yes
C27 H271 0.992(15) no
C27 H272 1.002(15) no
C27 H273 0.978(15) no
C28 H281 0.997(15) no
C28 H282 0.988(15) no
C28 H283 0.996(15) no
C29 H291 1.010(12) no
C29 H292 1.008(13) no
C31 H311 0.997(12) no
C31 H312 1.010(12) no

loop_
_geom_hbond_atom_site_label_D
_geom_hbond_atom_site_label_H
_geom_hbond_atom_site_label_A
_geom_hbond_angle_DHA
_geom_hbond_distance_DH
_geom_hbond_distance_HA
_geom_hbond_distance_DA
_geom_hbond_publ_flag
N15 H151 N21 120(3) 0.84(2) 2.41(3) 2.9213(13) no
N21 H211 N30 119(2) 0.87(2) 2.36(3) 2.8820(13) no
N24 H241 N15 123(2) 0.85(3) 2.33(3) 2.8812(12) no
N30 H301 N24 129(2) 0.87(3) 2.29(3) 2.9242(13) no
N15 H152 N24 118(3) 0.85(2) 2.39(3) 2.8812(13) no
N21 H212 N15 123(2) 0.81(2) 2.39(3) 2.9213(13) no
N24 H242 N30 124(2) 0.87(3) 2.35(3) 2.9242(12) no
N30 H302 N21 120(2) 0.88(3) 2.35(3) 2.8820(13) no

loop_
_geom_torsion_atom_site_label_1
_geom_torsion_atom_site_label_2
_geom_torsion_atom_site_label_3
_geom_torsion_atom_site_label_4
_geom_torsion
_geom_torsion_publ_flag
N6 C5 C2 C1 -71.0(1) no
N6 C5 C2 C14 47.5(1) no
N6 C5 C2 C23 172.5(1) no
N6 C7 C8 C9 51.9(1) no
N6 C7 C8 C10 172.18(9) no
N6 C7 C8 C11 -67.3(1) no
N12 C11 C8 C7 -66.0(1) no
N12 C11 C8 C9 173.5(1) no
N12 C11 C8 C10 53.2(1) no
N12 C13 C3 C4 63.62(9) no
N12 C13 C3 C22 -55.0(1) no
N12 C13 C3 C31 -179.92(7) no
N15 C14 C2 C1 178.73(9) no
N15 C14 C2 C5 58.9(1) no
N15 C14 C2 C23 -64.1(1) no
N15 C16 C17 C18 62.9(1) no
N15 C16 C17 C19 -178.9(1) no
N15 C16 C17 C20 -61.3(1) no
N21 C20 C17 C16 64.9(1) no
N21 C20 C17 C18 -59.6(1) no
N21 C20 C17 C19 -177.7(1) no
N21 C22 C3 C4 -178.8(1) no
N21 C22 C3 C13 -59.0(1) no
N21 C22 C3 C31 63.4(1) no
N24 C23 C2 C1 176.49(9) no
N24 C23 C2 C5 -65.4(1) no
N24 C23 C2 C14 59.2(1) no
N24 C25 C26 C27 -60.0(1) no
N24 C25 C26 C28 -178.47(8) no
N24 C25 C26 C29 64.6(1) no
N30 C29 C26 C25 -62.4(1) no
N30 C29 C26 C27 62.4(1) no
N30 C29 C26 C28 -178.9(1) no
N30 C31 C3 C4 -179.1(1) no
N30 C31 C3 C13 63.4(1) no
N30 C31 C3 C22 -61.5(1) no
C2 C5 N6 C7 179.9(1) no
C2 C14 N15 C16 -162.91(9) no
C2 C23 N24 C25 174.84(8) no
C3 C13 N12 C11 82.4(1) no
C3 C22 N21 C20 164.9(1) no
C3 C31 N30 C29 -167.7(1) no
C5 N6 C7 C8 118.3(1) no
C8 C11 N12 C13 131.3(1) no
C14 N15 C16 C17 -172.55(9) no
C17 C20 N21 C22 171.2(1) no
C23 N24 C25 C26 167.70(8) no
C26 C29 N30 C31 -179.4(1) no
